data_4500316
loop_
_publ_author_name
'Chandrasekhar, Vadapalli'
'Senapati, Tapas'
'Dey, Atanu'
'Hossain, Sakiat'
'Gopal, Kandasamy'

_publ_section_title
;
 Carbophosphazene-Based Multisite Coordination Ligands: Metalation Studies
 on the Pyridyloxy Carbophosphazene, [NC(NMe2)]2[NP(p-OC5H4N)2]
;
_journal_issue 5
_journal_name_full 'Crystal Growth &amp; Design'
_journal_page_first 1512
_journal_paper_doi 10.1021/cg1014169
_journal_volume 11
_journal_year 2011
_chemical_formula_sum 'C32 H40 Cl2 Mn N14 O4 P2'
_chemical_formula_weight 872.56
_chemical_name_systematic
; 
 ? 
;
_space_group_IT_number 14
_symmetry_cell_setting monoclinic
_symmetry_space_group_name_Hall '-P 2ybc'
_symmetry_space_group_name_H-M 'P 1 21/c 1'
_atom_sites_solution_hydrogens geom
_atom_sites_solution_primary direct
_atom_sites_solution_secondary difmap
_audit_creation_method SHELXL-97
_cell_angle_alpha 90.000(5)
_cell_angle_beta 97.786(5)
_cell_angle_gamma 90.000(5)
_cell_formula_units_Z 4
_cell_length_a 17.251(5)
_cell_length_b 20.112(5)
_cell_length_c 11.419(5)
_cell_measurement_reflns_used 3492
_cell_measurement_temperature 153(2)
_cell_measurement_theta_max 28.18
_cell_measurement_theta_min 2.26
_cell_volume 3925(2)
_computing_cell_refinement 'Bruker SMART'
_computing_data_collection 'Bruker SMART'
_computing_data_reduction 'Bruker SAINT'
_computing_molecular_graphics 'Bruker SHELXTL'
_computing_publication_material 'Bruker SHELXTL'
_computing_structure_refinement 'Bruker SHELXTL'
_computing_structure_solution 'Bruker SHELXTL'
_diffrn_ambient_temperature 153(2)
_diffrn_measured_fraction_theta_full 0.995
_diffrn_measured_fraction_theta_max 0.995
_diffrn_measurement_device_type 'CCD area detector'
_diffrn_measurement_method 'phi and omega scans'
_diffrn_radiation_monochromator graphite
_diffrn_radiation_source 'fine-focus sealed tube'
_diffrn_radiation_type MoK\a
_diffrn_radiation_wavelength 0.71069
_diffrn_reflns_av_R_equivalents 0.0544
_diffrn_reflns_av_sigmaI/netI 0.0664
_diffrn_reflns_limit_h_max 21
_diffrn_reflns_limit_h_min -13
_diffrn_reflns_limit_k_max 23
_diffrn_reflns_limit_k_min -24
_diffrn_reflns_limit_l_max 14
_diffrn_reflns_limit_l_min -13
_diffrn_reflns_number 21401
_diffrn_reflns_theta_full 26.00
_diffrn_reflns_theta_max 26.00
_diffrn_reflns_theta_min 2.03
_exptl_absorpt_coefficient_mu 0.611
_exptl_absorpt_correction_T_max 1
_exptl_absorpt_correction_T_min 0.621429
_exptl_absorpt_correction_type empirical
_exptl_absorpt_process_details sadabs
_exptl_crystal_colour pink
_exptl_crystal_density_diffrn 1.477
_exptl_crystal_density_method 'not measured'
_exptl_crystal_description blocked
_exptl_crystal_F_000 1804
_exptl_crystal_size_max 0.12
_exptl_crystal_size_mid 0.10
_exptl_crystal_size_min 0.08
_refine_diff_density_max 0.779
_refine_diff_density_min -0.362
_refine_diff_density_rms 0.091
_refine_ls_extinction_method none
_refine_ls_goodness_of_fit_ref 0.986
_refine_ls_hydrogen_treatment constr
_refine_ls_matrix_type full
_refine_ls_number_parameters 504
_refine_ls_number_reflns 7675
_refine_ls_number_restraints 0
_refine_ls_restrained_S_all 0.986
_refine_ls_R_factor_all 0.0853
_refine_ls_R_factor_gt 0.0533
_refine_ls_shift/su_max 0.004
_refine_ls_shift/su_mean 0.000
_refine_ls_structure_factor_coef Fsqd
_refine_ls_weighting_details 'calc w=1/[\s^2^(Fo^2^)+(0.0684P)^2^+0.0000P] where P=(Fo^2^+2Fc^2^)/3'
_refine_ls_weighting_scheme calc
_refine_ls_wR_factor_gt 0.1194
_refine_ls_wR_factor_ref 0.1365
_reflns_number_gt 5153
_reflns_number_total 7675
_reflns_threshold_expression >2sigma(I)
_cod_data_source_file cg1014169_si_002.cif
_cod_data_source_block Compound_5
_cod_depositor_comments
;
The following automatic conversions were performed:

'_symmetry_cell_setting' value 'Monoclinic' changed to 'monoclinic'
according to /home/saulius/struct/CIF-dictionaries/cif_core.dic
dictionary named 'cif_core.dic' version 2.4.1 from 2010-06-29.

Automatic conversion script
Id: cif_fix_values 1715 2011-07-08 13:25:40Z adriana 
;
_cod_original_sg_symbol_H-M P2(1)/c
_cod_database_code 4500316

loop_
_symmetry_equiv_pos_as_xyz
'x, y, z'
'-x, y+1/2, -z+1/2'
'-x, -y, -z'
'x, -y-1/2, z-1/2'

loop_
_atom_site_label
_atom_site_type_symbol
_atom_site_fract_x
_atom_site_fract_y
_atom_site_fract_z
_atom_site_U_iso_or_equiv
_atom_site_adp_type
_atom_site_occupancy
_atom_site_symmetry_multiplicity
_atom_site_calc_flag
_atom_site_refinement_flags
C1 C 0.61506(19) 0.15677(17) 1.4558(3) 0.0253(7) Uani 1 1 d .
C2 C 0.55388(19) 0.24703(16) 1.5284(3) 0.0258(7) Uani 1 1 d .
C3 C 0.7135(2) 0.18489(19) 1.3313(3) 0.0385(9) Uani 1 1 d .
H3A H 0.6806 0.2046 1.2659 0.058 Uiso 1 1 calc R
H3B H 0.7568 0.1630 1.3031 0.058 Uiso 1 1 calc R
H3C H 0.7327 0.2189 1.3866 0.058 Uiso 1 1 calc R
C4 C 0.6827(2) 0.06688(18) 1.3661(3) 0.0373(9) Uani 1 1 d .
H4A H 0.6471 0.0399 1.4032 0.056 Uiso 1 1 calc R
H4B H 0.7355 0.0556 1.3974 0.056 Uiso 1 1 calc R
H4C H 0.6747 0.0591 1.2824 0.056 Uiso 1 1 calc R
C5 C 0.6111(2) 0.35670(17) 1.5021(3) 0.0414(10) Uani 1 1 d .
H5A H 0.6516 0.3668 1.5659 0.062 Uiso 1 1 calc R
H5B H 0.5865 0.3972 1.4720 0.062 Uiso 1 1 calc R
H5C H 0.6335 0.3345 1.4403 0.062 Uiso 1 1 calc R
C6 C 0.5036(2) 0.34376(18) 1.6220(3) 0.0412(9) Uani 1 1 d .
H6A H 0.4554 0.3194 1.6168 0.062 Uiso 1 1 calc R
H6B H 0.4928 0.3890 1.5986 0.062 Uiso 1 1 calc R
H6C H 0.5294 0.3427 1.7019 0.062 Uiso 1 1 calc R
C7 C 0.38938(19) 0.10204(16) 1.4175(3) 0.0262(8) Uani 1 1 d .
C8 C 0.4000(2) 0.05316(16) 1.3368(3) 0.0286(8) Uani 1 1 d .
H8 H 0.4350 0.0185 1.3560 0.034 Uiso 1 1 calc R
C9 C 0.3566(2) 0.05761(16) 1.2265(3) 0.0287(8) Uani 1 1 d .
H9 H 0.3628 0.0245 1.1717 0.034 Uiso 1 1 calc R
C10 C 0.2984(2) 0.15358(16) 1.2745(3) 0.0342(9) Uani 1 1 d .
H10 H 0.2644 0.1887 1.2532 0.041 Uiso 1 1 calc R
C11 C 0.3381(2) 0.15274(17) 1.3887(3) 0.0334(8) Uani 1 1 d .
H11 H 0.3300 0.1855 1.4433 0.040 Uiso 1 1 calc R
C12 C 0.3827(2) 0.05180(16) 0.9005(3) 0.0305(8) Uani 1 1 d .
H12 H 0.3714 0.0129 0.9389 0.037 Uiso 1 1 calc R
C13 C 0.4422(2) 0.05047(16) 0.8323(3) 0.0314(8) Uani 1 1 d .
H13 H 0.4706 0.0117 0.8251 0.038 Uiso 1 1 calc R
C14 C 0.4590(2) 0.10743(16) 0.7747(3) 0.0267(7) Uani 1 1 d .
C15 C 0.4168(2) 0.16446(17) 0.7887(3) 0.0430(10) Uani 1 1 d .
H15 H 0.4276 0.2040 0.7520 0.052 Uiso 1 1 calc R
C16 C 0.3579(2) 0.16066(17) 0.8590(3) 0.0396(9) Uani 1 1 d .
H16 H 0.3290 0.1990 0.8677 0.048 Uiso 1 1 calc R
C17 C 0.1728(2) 0.06271(16) 0.7473(3) 0.0318(8) Uani 1 1 d .
H17 H 0.2118 0.0315 0.7691 0.038 Uiso 1 1 calc R
C18 C 0.1336(2) 0.06000(16) 0.6347(3) 0.0299(8) Uani 1 1 d .
H18 H 0.1460 0.0280 0.5815 0.036 Uiso 1 1 calc R
C19 C 0.0757(2) 0.10561(15) 0.6025(3) 0.0255(7) Uani 1 1 d .
C20 C 0.0577(2) 0.15256(17) 0.6835(3) 0.0355(9) Uani 1 1 d .
H20 H 0.0177 0.1833 0.6641 0.043 Uiso 1 1 calc R
C21 C 0.1014(2) 0.15186(17) 0.7941(3) 0.0314(8) Uani 1 1 d .
H21 H 0.0908 0.1839 0.8483 0.038 Uiso 1 1 calc R
C22 C -0.11241(18) 0.22431(15) 0.5149(3) 0.0230(7) Uani 1 1 d .
C23 C -0.15131(19) 0.12340(16) 0.5866(3) 0.0236(7) Uani 1 1 d .
C24 C -0.0822(2) 0.33302(16) 0.4376(3) 0.0309(8) Uani 1 1 d .
H24A H -0.0279 0.3361 0.4694 0.046 Uiso 1 1 calc R
H24B H -0.1051 0.3766 0.4340 0.046 Uiso 1 1 calc R
H24C H -0.0870 0.3144 0.3596 0.046 Uiso 1 1 calc R
C25 C -0.1707(2) 0.32039(16) 0.5950(3) 0.0358(9) Uani 1 1 d .
H25A H -0.2226 0.3023 0.5807 0.054 Uiso 1 1 calc R
H25B H -0.1729 0.3676 0.5830 0.054 Uiso 1 1 calc R
H25C H -0.1482 0.3110 0.6748 0.054 Uiso 1 1 calc R
C26 C -0.1997(2) 0.01998(17) 0.6621(3) 0.0367(9) Uani 1 1 d .
H26A H -0.2436 0.0040 0.6088 0.055 Uiso 1 1 calc R
H26B H -0.2050 0.0064 0.7412 0.055 Uiso 1 1 calc R
H26C H -0.1523 0.0018 0.6399 0.055 Uiso 1 1 calc R
C27 C -0.2516(2) 0.12861(19) 0.7183(3) 0.0363(9) Uani 1 1 d .
H27A H -0.2449 0.1755 0.7075 0.054 Uiso 1 1 calc R
H27B H -0.2420 0.1182 0.8011 0.054 Uiso 1 1 calc R
H27C H -0.3041 0.1162 0.6874 0.054 Uiso 1 1 calc R
C28 C -0.00232(19) 0.09744(16) 0.2471(3) 0.0257(7) Uani 1 1 d .
C29 C 0.0383(2) 0.15587(17) 0.2395(3) 0.0328(8) Uani 1 1 d .
H29 H 0.0277 0.1930 0.2831 0.039 Uiso 1 1 calc R
C30 C 0.0118(2) 0.04385(16) 0.1770(3) 0.0283(8) Uani 1 1 d .
H30 H -0.0174 0.0050 0.1771 0.034 Uiso 1 1 calc R
C31 C 0.0952(2) 0.15777(16) 0.1651(3) 0.0297(8) Uani 1 1 d .
H31 H 0.1219 0.1975 0.1590 0.036 Uiso 1 1 calc R
C32 C 0.0710(2) 0.05016(16) 0.1065(3) 0.0273(8) Uani 1 1 d .
H32 H 0.0815 0.0140 0.0604 0.033 Uiso 1 1 calc R
N1 N 0.49820(16) 0.21236(13) 1.5752(2) 0.0280(6) Uani 1 1 d .
N2 N 0.57499(16) 0.10827(12) 1.5057(2) 0.0245(6) Uani 1 1 d .
N3 N 0.60815(16) 0.22309(13) 1.4671(2) 0.0271(6) Uani 1 1 d .
N4 N 0.55345(17) 0.31393(14) 1.5448(3) 0.0338(7) Uani 1 1 d .
N5 N 0.66861(16) 0.13674(14) 1.3892(2) 0.0307(7) Uani 1 1 d .
N6 N 0.30599(16) 0.10710(12) 1.1934(2) 0.0259(6) Uani 1 1 d .
N7 N 0.33957(16) 0.10653(12) 0.9151(2) 0.0257(6) Uani 1 1 d .
N8 N 0.15806(16) 0.10794(13) 0.8278(2) 0.0258(6) Uani 1 1 d .
N9 N -0.06194(15) 0.19981(13) 0.4446(2) 0.0242(6) Uani 1 1 d .
N10 N -0.10865(16) 0.08358(13) 0.5233(2) 0.0256(6) Uani 1 1 d .
N11 N -0.15363(16) 0.19041(13) 0.5872(2) 0.0243(6) Uani 1 1 d .
N12 N -0.19691(17) 0.09232(13) 0.6563(2) 0.0290(7) Uani 1 1 d .
N13 N -0.12259(16) 0.29044(13) 0.5134(2) 0.0265(6) Uani 1 1 d .
N14 N 0.11404(15) 0.10572(13) 0.1013(2) 0.0242(6) Uani 1 1 d .
O1 O 0.42741(13) 0.09696(11) 1.53298(18) 0.0288(5) Uani 1 1 d .
O2 O 0.51908(13) 0.10458(10) 0.70475(18) 0.0274(5) Uani 1 1 d .
O3 O 0.03770(13) 0.10063(10) 0.48861(18) 0.0274(5) Uani 1 1 d .
O4 O -0.05914(13) 0.08983(10) 0.32097(18) 0.0255(5) Uani 1 1 d .
P1 P 0.50780(5) 0.13441(4) 1.57412(7) 0.0244(2) Uani 1 1 d .
P2 P -0.05164(5) 0.12176(4) 0.44952(7) 0.0238(2) Uani 1 1 d .
Cl1 Cl 0.22410(5) 0.23094(4) 1.01515(7) 0.0320(2) Uani 1 1 d .
Cl2 Cl 0.23089(5) -0.01543(4) 1.00968(7) 0.0276(2) Uani 1 1 d .
Mn1 Mn 0.22839(3) 0.10827(2) 1.01185(4) 0.02206(14) Uani 1 1 d .

loop_
_atom_site_aniso_label
_atom_site_aniso_U_11
_atom_site_aniso_U_22
_atom_site_aniso_U_33
_atom_site_aniso_U_23
_atom_site_aniso_U_13
_atom_site_aniso_U_12
C1 0.0201(17) 0.038(2) 0.0179(16) -0.0027(14) 0.0035(14) -0.0034(15)
C2 0.0209(18) 0.0324(19) 0.0221(17) 0.0011(13) -0.0036(15) -0.0011(15)
C3 0.028(2) 0.056(2) 0.033(2) 0.0023(17) 0.0132(18) -0.0079(18)
C4 0.027(2) 0.051(2) 0.036(2) -0.0078(17) 0.0113(17) 0.0019(17)
C5 0.037(2) 0.032(2) 0.053(2) 0.0070(17) -0.002(2) -0.0022(18)
C6 0.042(2) 0.032(2) 0.048(2) -0.0035(17) 0.002(2) 0.0061(18)
C7 0.0235(18) 0.0323(19) 0.0246(17) 0.0007(14) 0.0093(15) -0.0075(15)
C8 0.0248(19) 0.0292(19) 0.0325(19) -0.0012(14) 0.0060(16) 0.0030(15)
C9 0.032(2) 0.0257(18) 0.0311(19) -0.0043(14) 0.0131(17) 0.0002(15)
C10 0.034(2) 0.0251(18) 0.043(2) -0.0053(15) 0.0030(18) 0.0054(16)
C11 0.037(2) 0.0294(19) 0.0337(19) -0.0133(15) 0.0059(18) -0.0003(16)
C12 0.032(2) 0.0246(18) 0.0370(19) 0.0051(14) 0.0104(17) -0.0008(15)
C13 0.031(2) 0.0252(18) 0.041(2) 0.0024(15) 0.0132(17) 0.0051(15)
C14 0.0254(18) 0.0323(19) 0.0240(17) -0.0019(14) 0.0093(15) -0.0019(15)
C15 0.060(3) 0.0240(19) 0.053(2) 0.0086(16) 0.037(2) 0.0033(18)
C16 0.044(2) 0.0270(19) 0.053(2) 0.0035(16) 0.027(2) 0.0064(17)
C17 0.032(2) 0.0300(19) 0.0335(19) -0.0009(15) 0.0058(17) 0.0087(16)
C18 0.034(2) 0.0274(18) 0.0293(18) -0.0036(14) 0.0066(17) 0.0091(16)
C19 0.0248(18) 0.0318(18) 0.0212(17) -0.0007(13) 0.0082(15) -0.0022(15)
C20 0.034(2) 0.038(2) 0.034(2) -0.0036(16) 0.0054(18) 0.0104(17)
C21 0.033(2) 0.0310(19) 0.0313(19) -0.0045(15) 0.0097(17) 0.0072(16)
C22 0.0189(17) 0.0300(18) 0.0197(16) -0.0016(13) 0.0012(14) 0.0007(14)
C23 0.0212(17) 0.0303(19) 0.0195(16) 0.0013(13) 0.0031(14) -0.0027(14)
C24 0.0284(19) 0.0284(19) 0.036(2) 0.0022(15) 0.0057(17) -0.0027(15)
C25 0.034(2) 0.0286(19) 0.048(2) -0.0024(16) 0.0159(19) 0.0061(16)
C26 0.042(2) 0.038(2) 0.0317(19) 0.0076(15) 0.0117(18) -0.0120(18)
C27 0.0254(19) 0.053(2) 0.033(2) 0.0069(17) 0.0134(17) 0.0030(17)
C28 0.0219(17) 0.0314(19) 0.0246(17) 0.0022(14) 0.0054(15) 0.0005(14)
C29 0.035(2) 0.0294(19) 0.037(2) -0.0049(15) 0.0162(18) 0.0018(16)
C30 0.0272(19) 0.0258(18) 0.0335(19) -0.0007(14) 0.0093(16) -0.0059(15)
C31 0.0289(19) 0.0284(18) 0.0339(19) -0.0026(14) 0.0121(17) -0.0050(15)
C32 0.0273(19) 0.0285(18) 0.0276(17) -0.0032(14) 0.0091(16) -0.0004(15)
N1 0.0226(15) 0.0329(16) 0.0302(15) -0.0038(12) 0.0096(13) 0.0000(13)
N2 0.0247(15) 0.0259(14) 0.0250(14) -0.0007(11) 0.0110(13) 0.0002(12)
N3 0.0252(15) 0.0271(15) 0.0296(15) 0.0005(12) 0.0060(13) 0.0000(12)
N4 0.0316(18) 0.0278(16) 0.0422(17) 0.0004(13) 0.0058(15) 0.0013(13)
N5 0.0242(16) 0.0413(17) 0.0289(15) -0.0023(13) 0.0126(13) -0.0016(13)
N6 0.0243(15) 0.0260(15) 0.0288(15) -0.0015(11) 0.0085(13) -0.0042(12)
N7 0.0259(15) 0.0246(15) 0.0279(15) 0.0001(11) 0.0082(13) -0.0023(12)
N8 0.0231(15) 0.0269(15) 0.0282(15) -0.0008(11) 0.0065(13) 0.0058(12)
N9 0.0210(15) 0.0313(15) 0.0216(14) -0.0007(11) 0.0075(12) -0.0003(12)
N10 0.0274(16) 0.0254(14) 0.0260(14) -0.0003(11) 0.0101(13) -0.0001(12)
N11 0.0228(15) 0.0299(16) 0.0213(14) 0.0010(11) 0.0065(12) 0.0020(12)
N12 0.0294(16) 0.0335(16) 0.0258(15) 0.0029(12) 0.0103(13) -0.0023(13)
N13 0.0260(16) 0.0241(15) 0.0306(15) 0.0032(11) 0.0087(13) 0.0009(12)
N14 0.0214(15) 0.0293(15) 0.0237(14) 0.0007(11) 0.0098(12) -0.0009(12)
O1 0.0245(13) 0.0407(14) 0.0220(12) -0.0014(10) 0.0064(10) -0.0063(10)
O2 0.0254(13) 0.0334(13) 0.0253(12) -0.0010(9) 0.0105(11) -0.0019(10)
O3 0.0228(13) 0.0367(13) 0.0237(12) -0.0026(10) 0.0064(10) 0.0066(10)
O4 0.0249(12) 0.0325(12) 0.0208(11) -0.0024(9) 0.0089(10) -0.0030(10)
P1 0.0202(5) 0.0312(5) 0.0232(4) -0.0022(3) 0.0076(4) -0.0025(4)
P2 0.0220(5) 0.0291(5) 0.0219(4) -0.0014(3) 0.0083(4) 0.0007(4)
Cl1 0.0373(5) 0.0227(4) 0.0398(5) -0.0008(3) 0.0195(4) -0.0023(4)
Cl2 0.0296(5) 0.0225(4) 0.0323(4) -0.0002(3) 0.0101(4) -0.0018(3)
Mn1 0.0224(3) 0.0221(3) 0.0233(3) -0.00069(19) 0.0088(2) -0.0017(2)

loop_
_atom_type_symbol
_atom_type_description
_atom_type_scat_dispersion_real
_atom_type_scat_dispersion_imag
_atom_type_scat_source
C C 0.0033 0.0016 'International Tables Vol C Tables 4.2.6.8 and 6.1.1.4'
H H 0.0000 0.0000 'International Tables Vol C Tables 4.2.6.8 and 6.1.1.4'
N N 0.0061 0.0033 'International Tables Vol C Tables 4.2.6.8 and 6.1.1.4'
O O 0.0106 0.0060 'International Tables Vol C Tables 4.2.6.8 and 6.1.1.4'
P P 0.1023 0.0942 'International Tables Vol C Tables 4.2.6.8 and 6.1.1.4'
Cl Cl 0.1484 0.1585 'International Tables Vol C Tables 4.2.6.8 and 6.1.1.4'
Mn Mn 0.3368 0.7283 'International Tables Vol C Tables 4.2.6.8 and 6.1.1.4'

loop_
_geom_angle_atom_site_label_1
_geom_angle_atom_site_label_2
_geom_angle_atom_site_label_3
_geom_angle
_geom_angle_site_symmetry_1
_geom_angle_site_symmetry_3
N5 C1 N3 115.5(3) . .
N5 C1 N2 116.8(3) . .
N3 C1 N2 127.7(3) . .
N3 C2 N1 127.4(3) . .
N3 C2 N4 116.6(3) . .
N1 C2 N4 116.0(3) . .
C11 C7 C8 121.0(3) . .
C11 C7 O1 119.3(3) . .
C8 C7 O1 119.5(3) . .
C7 C8 C9 117.4(3) . .
N6 C9 C8 123.8(3) . .
N6 C10 C11 124.1(3) . .
C7 C11 C10 117.2(3) . .
N7 C12 C13 123.6(3) . .
C12 C13 C14 118.7(3) . .
C13 C14 C15 119.3(3) . .
C13 C14 O2 117.6(3) . .
C15 C14 O2 123.1(3) . .
C14 C15 C16 117.6(3) . .
N7 C16 C15 124.8(3) . .
N8 C17 C18 123.7(3) . .
C19 C18 C17 118.4(3) . .
C18 C19 O3 116.2(3) . .
C18 C19 C20 119.9(3) . .
O3 C19 C20 123.9(3) . .
C21 C20 C19 117.3(3) . .
N8 C21 C20 124.0(3) . .
N13 C22 N11 115.5(3) . .
N13 C22 N9 116.5(3) . .
N11 C22 N9 127.9(3) . .
N12 C23 N11 116.2(3) . .
N12 C23 N10 116.3(3) . .
N11 C23 N10 127.6(3) . .
C29 C28 C30 119.8(3) . .
C29 C28 O4 122.7(3) . .
C30 C28 O4 117.4(3) . .
C28 C29 C31 118.2(3) . .
C28 C30 C32 117.7(3) . .
N14 C31 C29 123.9(3) . .
N14 C32 C30 123.7(3) . .
C2 N1 P1 115.4(2) . .
C1 N2 P1 114.7(2) . .
C2 N3 C1 119.1(3) . .
C2 N4 C6 120.7(3) . .
C2 N4 C5 121.7(3) . .
C6 N4 C5 116.9(3) . .
C1 N5 C3 120.7(3) . .
C1 N5 C4 122.7(3) . .
C3 N5 C4 116.6(3) . .
C10 N6 C9 116.4(3) . .
C10 N6 Mn1 121.1(2) . .
C9 N6 Mn1 122.3(2) . .
C16 N7 C12 116.0(3) . .
C16 N7 Mn1 118.8(2) . .
C12 N7 Mn1 124.8(2) . .
C21 N8 C17 116.8(3) . .
C21 N8 Mn1 122.8(2) . .
C17 N8 Mn1 120.5(2) . .
C22 N9 P2 114.7(2) . .
C23 N10 P2 114.7(2) . .
C22 N11 C23 119.0(3) . .
C23 N12 C27 121.7(3) . .
C23 N12 C26 121.0(3) . .
C27 N12 C26 116.9(3) . .
C22 N13 C25 119.1(3) . .
C22 N13 C24 121.1(3) . .
C25 N13 C24 119.7(3) . .
C31 N14 C32 116.6(3) . .
C31 N14 Mn1 120.1(2) . 1_554
C32 N14 Mn1 122.7(2) . 1_554
C7 O1 P1 121.58(19) . .
C14 O2 P1 121.0(2) . 1_554
C19 O3 P2 124.0(2) . .
C28 O4 P2 122.7(2) . .
N2 P1 N1 114.91(14) . .
N2 P1 O1 111.48(13) . .
N1 P1 O1 112.61(14) . .
N2 P1 O2 109.51(13) . 1_556
N1 P1 O2 111.50(13) . 1_556
O1 P1 O2 95.11(12) . 1_556
N10 P2 N9 115.30(14) . .
N10 P2 O4 108.49(13) . .
N9 P2 O4 111.92(13) . .
N10 P2 O3 111.56(13) . .
N9 P2 O3 111.89(13) . .
O4 P2 O3 96.02(12) . .
N8 Mn1 N6 176.70(10) . .
N8 Mn1 N7 86.14(10) . .
N6 Mn1 N7 90.64(10) . .
N8 Mn1 N14 91.57(10) . 1_556
N6 Mn1 N14 91.62(10) . 1_556
N7 Mn1 N14 176.89(9) . 1_556
N8 Mn1 Cl1 90.21(7) . .
N6 Mn1 Cl1 90.65(7) . .
N7 Mn1 Cl1 92.89(7) . .
N14 Mn1 Cl1 89.22(7) 1_556 .
N8 Mn1 Cl2 89.75(7) . .
N6 Mn1 Cl2 89.43(7) . .
N7 Mn1 Cl2 87.93(7) . .
N14 Mn1 Cl2 89.96(7) 1_556 .
Cl1 Mn1 Cl2 179.18(4) . .

loop_
_geom_bond_atom_site_label_1
_geom_bond_atom_site_label_2
_geom_bond_distance
_geom_bond_site_symmetry_2
C1 N5 1.335(4) .
C1 N3 1.347(4) .
C1 N2 1.364(4) .
C2 N3 1.333(4) .
C2 N1 1.354(4) .
C2 N4 1.358(4) .
C3 N5 1.454(4) .
C4 N5 1.456(4) .
C5 N4 1.448(5) .
C6 N4 1.443(5) .
C7 C11 1.360(5) .
C7 C8 1.376(4) .
C7 O1 1.395(4) .
C8 C9 1.378(4) .
C9 N6 1.344(4) .
C10 N6 1.335(4) .
C10 C11 1.389(5) .
C12 N7 1.352(4) .
C12 C13 1.370(5) .
C13 C14 1.371(4) .
C14 C15 1.379(5) .
C14 O2 1.393(4) .
C15 C16 1.380(5) .
C16 N7 1.323(4) .
C17 N8 1.342(4) .
C17 C18 1.370(4) .
C18 C19 1.370(4) .
C19 O3 1.378(4) .
C19 C20 1.386(4) .
C20 C21 1.380(5) .
C21 N8 1.335(4) .
C22 N13 1.341(4) .
C22 N11 1.345(4) .
C22 N9 1.355(4) .
C23 N12 1.347(4) .
C23 N11 1.348(4) .
C23 N10 1.360(4) .
C24 N13 1.460(4) .
C25 N13 1.458(4) .
C26 N12 1.457(4) .
C27 N12 1.451(4) .
C28 C29 1.377(5) .
C28 C30 1.383(4) .
C28 O4 1.385(4) .
C29 C31 1.383(5) .
C30 C32 1.389(5) .
C31 N14 1.341(4) .
C32 N14 1.348(4) .
N1 P1 1.577(3) .
N2 P1 1.573(3) .
N6 Mn1 2.311(3) .
N7 Mn1 2.340(3) .
N8 Mn1 2.280(3) .
N9 P2 1.580(3) .
N10 P2 1.578(3) .
N14 Mn1 2.342(3) 1_554
O1 P1 1.592(2) .
O2 P1 1.595(2) 1_554
O3 P2 1.603(2) .
O4 P2 1.591(2) .
P1 O2 1.595(2) 1_556
Cl1 Mn1 2.4687(11) .
Cl2 Mn1 2.4884(11) .
Mn1 N14 2.342(3) 1_556
